data_7718869
loop_
_publ_author_name
'Yan, Hong'
'Fujii, Kotaro'
'Matsushita, Yoshitaka'
'Yashima, Masatomo'
'Yamaura, Kazunari'
'Tsujimoto, Yoshihiro'

_publ_section_title
;
 Flux crystal growth, structure, and optical properties of
 non-centrosymmetric oxysulfides
 Ln<sub>3</sub>Ga<sub>3</sub>Ge<sub>2</sub>S<sub>3</sub>O<sub>10</sub> (Ln
 = La, Ce, Pr, Nd).
;
_journal_issue 26
_journal_name_full 'Dalton transactions (Cambridge, England : 2003)'
_journal_page_first 10433
_journal_page_last 10440
_journal_paper_doi 10.1039/d5dt01100k
_journal_volume 54
_journal_year 2025
_chemical_formula_moiety 'Ga3 Ge2 O10 Pr3 S3'
_chemical_formula_sum 'Ga3 Ge2 O10 Pr3 S3'
_chemical_formula_weight 1033.25
_space_group_crystal_system hexagonal
_space_group_IT_number 190
_space_group_name_Hall 'P -6c -2c'
_space_group_name_H-M_alt 'P -6 2 c'
_atom_sites_solution_primary dual
_audit_creation_date 2022-08-30
_audit_creation_method
;
Olex2 1.5-ac5-024
(compiled 2022.04.12 svn.rca3783a0 for Rigaku Oxford Diffraction, GUI svn.r6498)
;
_audit_update_record
;
2025-05-07 deposited with the CCDC.	2025-06-12 downloaded from the CCDC.
;
_cell_angle_alpha 90
_cell_angle_beta 90
_cell_angle_gamma 120
_cell_formula_units_Z 2
_cell_length_a 10.0921(7)
_cell_length_b 10.0921(7)
_cell_length_c 7.4251(5)
_cell_measurement_reflns_used 1991
_cell_measurement_temperature 293(2)
_cell_measurement_theta_max 30.3800
_cell_measurement_theta_min 3.5840
_cell_volume 654.93(8)
_computing_cell_refinement 'CrysAlisPro 1.171.40.60a (Rigaku OD, 2019)'
_computing_data_collection 'CrysAlisPro 1.171.40.60a (Rigaku OD, 2019)'
_computing_data_reduction 'CrysAlisPro 1.171.40.60a (Rigaku OD, 2019)'
_computing_molecular_graphics 'Olex2 1.5-ac5-024 (Dolomanov et al., 2009)'
_computing_publication_material 'Olex2 1.5-ac5-024 (Dolomanov et al., 2009)'
_computing_structure_refinement 'SHELXL 2018/3 (Sheldrick, 2015)'
_computing_structure_solution 'SHELXT 2018/2 (Sheldrick, 2018)'
_diffrn_ambient_temperature 297.15
_diffrn_detector 'Hybrid Pixel Array Detector'
_diffrn_detector_area_resol_mean 10.0000
_diffrn_measured_fraction_theta_full 0.976
_diffrn_measured_fraction_theta_max 0.979
_diffrn_measurement_details
;
List of Runs (angles in degrees, time in seconds):

  # Type    Start    End  Width  t~exp~   \w     \q     \k     \f   Frames
#--------------------------------------------------------------------------
  1  \w    -52.00 -26.00   0.50    4.08    --   20.00  54.00 150.00   52
  2  \w      9.00  47.00   0.50    4.08    --   20.00  54.00 150.00   76
  3  \w     76.00 102.00   0.50    4.08    --   20.00  54.00 150.00   52
  4  \w     80.00 105.00   0.50    4.08    --   20.00  54.00-180.00   50
  5  \w    -74.00  65.00   0.50    4.08    --   20.00  54.00-120.00  278
;
_diffrn_measurement_device 'two-circle diffractometer'
_diffrn_measurement_device_type 'XtaLAB Mini II'
_diffrn_measurement_method '\w scans'
_diffrn_orient_matrix_type 'CrysAlisPro convention (1999,Acta A55,543-557)'
_diffrn_orient_matrix_UB_11 -0.0148315000
_diffrn_orient_matrix_UB_12 0.0405795000
_diffrn_orient_matrix_UB_13 0.0675565000
_diffrn_orient_matrix_UB_21 -0.0494789000
_diffrn_orient_matrix_UB_22 -0.0699289000
_diffrn_orient_matrix_UB_23 0.0442740000
_diffrn_orient_matrix_UB_31 0.0626281000
_diffrn_orient_matrix_UB_32 0.0069560000
_diffrn_orient_matrix_UB_33 0.0509604000
_diffrn_radiation_monochromator graphite
_diffrn_radiation_probe x-ray
_diffrn_radiation_type 'Mo K\a'
_diffrn_radiation_wavelength 0.71073
_diffrn_reflns_av_R_equivalents 0.0319
_diffrn_reflns_av_unetI/netI 0.0265
_diffrn_reflns_Laue_measured_fraction_full 0.976
_diffrn_reflns_Laue_measured_fraction_max 0.979
_diffrn_reflns_limit_h_max 8
_diffrn_reflns_limit_h_min -12
_diffrn_reflns_limit_k_max 12
_diffrn_reflns_limit_k_min -9
_diffrn_reflns_limit_l_max 9
_diffrn_reflns_limit_l_min -7
_diffrn_reflns_number 2246
_diffrn_reflns_point_group_measured_fraction_full 0.947
_diffrn_reflns_point_group_measured_fraction_max 0.949
_diffrn_reflns_theta_full 25.242
_diffrn_reflns_theta_max 26.357
_diffrn_reflns_theta_min 2.330
_diffrn_source 'fine-focus sealed X-ray tube'
_diffrn_source_type 'Rigaku (Mo) X-ray Source'
_exptl_absorpt_coefficient_mu 22.042
_exptl_absorpt_correction_T_max 1.00000
_exptl_absorpt_correction_T_min 0.69375
_exptl_absorpt_correction_type multi-scan
_exptl_absorpt_process_details
;
CrysAlisPro 1.171.40.60a (Rigaku Oxford Diffraction, 2019)
Empirical absorption correction using spherical harmonics,
 implemented in SCALE3 ABSPACK scaling algorithm.
;
_exptl_crystal_colour 'clear greenish colourless'
_exptl_crystal_colour_lustre clear
_exptl_crystal_colour_modifier greenish
_exptl_crystal_colour_primary colourless
_exptl_crystal_density_diffrn 5.240
_exptl_crystal_description block
_exptl_crystal_F_000 924
_exptl_crystal_size_max 0.133
_exptl_crystal_size_mid 0.123
_exptl_crystal_size_min 0.087
_refine_diff_density_max 0.373
_refine_diff_density_min -0.330
_refine_diff_density_rms 0.097
_refine_ls_abs_structure_details
;
 Flack x determined using 180 quotients [(I+)-(I-)]/[(I+)+(I-)]
 (Parsons, Flack and Wagner, Acta Cryst. B69 (2013) 249-259).
;
_refine_ls_abs_structure_Flack -0.03(3)
_refine_ls_extinction_coef 0.00504(17)
_refine_ls_extinction_expression Fc^*^=kFc[1+0.001xFc^2^\l^3^/sin(2\q)]^-1/4^
_refine_ls_extinction_method 'SHELXL-2018/3 (Sheldrick 2018)'
_refine_ls_goodness_of_fit_ref 0.977
_refine_ls_hydrogen_treatment undef
_refine_ls_matrix_type full
_refine_ls_number_parameters 38
_refine_ls_number_reflns 467
_refine_ls_number_restraints 0
_refine_ls_restrained_S_all 0.977
_refine_ls_R_factor_all 0.0136
_refine_ls_R_factor_gt 0.0128
_refine_ls_shift/su_max 0.000
_refine_ls_shift/su_mean 0.000
_refine_ls_structure_factor_coef Fsqd
_refine_ls_weighting_details 'w=1/[\s^2^(Fo^2^)] where P=(Fo^2^+2Fc^2^)/3'
_refine_ls_weighting_scheme calc
_refine_ls_wR_factor_gt 0.0234
_refine_ls_wR_factor_ref 0.0236
_reflns_Friedel_coverage 0.656
_reflns_Friedel_fraction_full 0.904
_reflns_Friedel_fraction_max 0.907
_reflns_number_gt 457
_reflns_number_total 467
_reflns_threshold_expression 'I > 2\s(I)'
_cod_data_source_file d5dt01100k2.cif
_cod_data_source_block exp_306
_cod_depositor_comments 'Adding full bibliography for 7718868--7718871.cif.'
_cod_original_cell_volume 654.93(9)
_cod_database_code 7718869
_shelx_shelxl_version_number 2018/3
_chemical_oxdiff_formula 'Pr3 Ga3 Ge2 S3 O10'
_shelx_space_group_comment
;
The symmetry employed for this shelxl refinement is uniquely defined
by the following loop, which should always be used as a source of
symmetry information in preference to the above space-group names.
They are only intended as comments.
;
_shelx_estimated_absorpt_t_max 0.250
_shelx_estimated_absorpt_t_min 0.158
_olex2_refinement_description
;
;
_olex2_submission_special_instructions 'No special instructions were received'
_oxdiff_exptl_absorpt_empirical_details
;
Empirical correction (ABSPACK) includes:
- Absorption correction using spherical harmonics
- Frame scaling
;
_oxdiff_exptl_absorpt_empirical_full_max 1.317
_oxdiff_exptl_absorpt_empirical_full_min 0.744

loop_
_space_group_symop_operation_xyz
'x, y, z'
'-y, x-y, z'
'-x+y, -x, z'
'x, y, -z+1/2'
'-y, x-y, -z+1/2'
'-x+y, -x, -z+1/2'
'y, x, -z'
'x-y, -y, -z'
'-x, -x+y, -z'
'y, x, z+1/2'
'x-y, -y, z+1/2'
'-x, -x+y, z+1/2'

loop_
_atom_site_label
_atom_site_type_symbol
_atom_site_fract_x
_atom_site_fract_y
_atom_site_fract_z
_atom_site_U_iso_or_equiv
_atom_site_adp_type
_atom_site_occupancy
_atom_site_site_symmetry_order
_atom_site_calc_flag
_atom_site_refinement_flags_posn
_atom_site_refinement_flags_adp
_atom_site_refinement_flags_occupancy
_atom_site_disorder_assembly
_atom_site_disorder_group
Pr Pr 0.35754(5) 0.38139(6) 0.250000 0.00797(13) Uani 1 2 d S T P . .
Ge Ge 0.666667 0.333333 0.51145(11) 0.0039(2) Uani 1 3 d S T P . .
Ga Ga 0.000000 0.19057(10) 0.000000 0.0070(2) Uani 1 2 d S T P . .
S S 0.0163(2) 0.3260(2) 0.250000 0.0118(5) Uani 1 2 d S T P . .
O1 O 0.1764(6) 0.1764(6) 0.000000 0.0135(15) Uani 1 2 d S T P . .
O2 O 0.5033(4) 0.3433(4) 0.4658(5) 0.0106(9) Uani 1 1 d . . . . .
O3 O 0.666667 0.333333 0.750000 0.036(4) Uani 1 6 d S T P . .

loop_
_atom_site_aniso_label
_atom_site_aniso_U_11
_atom_site_aniso_U_22
_atom_site_aniso_U_33
_atom_site_aniso_U_23
_atom_site_aniso_U_13
_atom_site_aniso_U_12
Pr 0.0056(3) 0.0129(3) 0.00546(19) 0.000 0.000 0.0047(2)
Ge 0.0031(3) 0.0031(3) 0.0056(5) 0.000 0.000 0.00153(17)
Ga 0.0055(5) 0.0063(4) 0.0089(4) -0.00049(16) -0.0010(3) 0.0027(2)
S 0.0186(13) 0.0136(12) 0.0074(10) 0.000 0.000 0.0113(10)
O1 0.009(3) 0.009(3) 0.021(4) 0.0004(11) -0.0004(11) 0.003(3)
O2 0.006(2) 0.015(3) 0.013(2) 0.0023(16) 0.0006(15) 0.0074(19)
O3 0.053(6) 0.053(6) 0.003(5) 0.000 0.000 0.027(3)

loop_
_atom_type_symbol
_atom_type_description
_atom_type_scat_dispersion_real
_atom_type_scat_dispersion_imag
_atom_type_scat_source
Ga Ga 0.2307 1.6083 'International Tables Vol C Tables 4.2.6.8 and 6.1.1.4'
Ge Ge 0.1547 1.8001 'International Tables Vol C Tables 4.2.6.8 and 6.1.1.4'
O O 0.0106 0.0060 'International Tables Vol C Tables 4.2.6.8 and 6.1.1.4'
Pr Pr -0.2180 2.8214 'International Tables Vol C Tables 4.2.6.8 and 6.1.1.4'
S S 0.1246 0.1234 'International Tables Vol C Tables 4.2.6.8 and 6.1.1.4'

loop_
_geom_angle_atom_site_label_1
_geom_angle_atom_site_label_2
_geom_angle_atom_site_label_3
_geom_angle
_geom_angle_site_symmetry_1
_geom_angle_site_symmetry_3
_geom_angle_publ_flag
Pr Pr Pr 167.18(3) 7 7_556 ?
Ge Pr Pr 126.20(2) 10_554 7_556 ?
Ge Pr Pr 65.311(14) 7_556 7_556 ?
Ge Pr Pr 126.20(2) 7_556 7 ?
Ge Pr Pr 65.311(13) 10_554 7 ?
Ge Pr Ge 60.97(3) 7_556 10_554 ?
S Pr Pr 94.997(10) . 7 ?
S Pr Pr 94.997(10) . 7_556 ?
S Pr Pr 89.866(4) 2_665 7_556 ?
S Pr Pr 89.866(4) 2_665 7 ?
S Pr Ge 68.84(3) 2_665 10_554 ?
S Pr Ge 68.36(3) . 7_556 ?
S Pr Ge 68.84(3) 2_665 7_556 ?
S Pr Ge 68.36(3) . 10_554 ?
S Pr S 129.90(6) 2_665 . ?
O1 Pr Pr 46.21(9) 4 7_556 ?
O1 Pr Pr 132.44(8) 4 7 ?
O1 Pr Pr 46.21(9) . 7 ?
O1 Pr Pr 132.44(8) . 7_556 ?
O1 Pr Ge 132.93(2) . 7_556 ?
O1 Pr Ge 89.05(5) . 10_554 ?
O1 Pr Ge 89.05(5) 4 7_556 ?
O1 Pr Ge 132.93(2) 4 10_554 ?
O1 Pr S 66.98(5) . . ?
O1 Pr S 136.06(9) . 2_665 ?
O1 Pr S 66.98(5) 4 . ?
O1 Pr S 136.06(9) 4 2_665 ?
O1 Pr O1 86.89(17) 4 . ?
O2 Pr Pr 40.60(10) 4 7 ?
O2 Pr Pr 127.27(10) 4 7_556 ?
O2 Pr Pr 127.27(10) . 7 ?
O2 Pr Pr 153.92(9) 7_556 7 ?
O2 Pr Pr 37.70(9) 7_556 7_556 ?
O2 Pr Pr 153.92(9) 10_554 7_556 ?
O2 Pr Pr 40.60(10) . 7_556 ?
O2 Pr Pr 37.70(9) 10_554 7 ?
O2 Pr Ge 142.56(10) 4 7_556 ?
O2 Pr Ge 95.58(10) 4 10_554 ?
O2 Pr Ge 27.74(9) 10_554 10_554 ?
O2 Pr Ge 27.74(9) 7_556 7_556 ?
O2 Pr Ge 88.70(9) 7_556 10_554 ?
O2 Pr Ge 88.70(9) 10_554 7_556 ?
O2 Pr Ge 95.58(10) . 7_556 ?
O2 Pr Ge 142.56(10) . 10_554 ?
O2 Pr S 75.69(10) 4 2_665 ?
O2 Pr S 133.08(10) 4 . ?
O2 Pr S 76.28(9) 10_554 . ?
O2 Pr S 77.95(9) 7_556 2_665 ?
O2 Pr S 76.28(9) 7_556 . ?
O2 Pr S 77.95(9) 10_554 2_665 ?
O2 Pr S 133.08(10) . . ?
O2 Pr S 75.69(10) . 2_665 ?
O2 Pr O1 67.07(12) 7_556 4 ?
O2 Pr O1 141.22(12) 7_556 . ?
O2 Pr O1 67.07(12) 10_554 . ?
O2 Pr O1 141.22(11) 10_554 4 ?
O2 Pr O1 125.96(10) 4 4 ?
O2 Pr O1 125.96(10) . . ?
O2 Pr O1 69.07(12) 4 . ?
O2 Pr O1 69.07(12) . 4 ?
O2 Pr O2 86.7(2) . 4 ?
O2 Pr O2 72.26(16) . 7_556 ?
O2 Pr O2 149.62(16) 4 7_556 ?
O2 Pr O2 72.26(16) 4 10_554 ?
O2 Pr O2 116.42(18) 7_556 10_554 ?
O2 Pr O2 149.62(16) . 10_554 ?
Pr Ge Pr 96.542(17) 8_666 7_556 ?
Pr Ge Pr 96.542(17) 9_656 8_666 ?
Pr Ge Pr 96.542(17) 9_656 7_556 ?
O2 Ge Pr 120.51(13) 2_655 8_666 ?
O2 Ge Pr 120.51(13) 3_665 7_556 ?
O2 Ge Pr 41.78(12) . 7_556 ?
O2 Ge Pr 41.78(12) 3_665 8_666 ?
O2 Ge Pr 41.78(12) 2_655 9_656 ?
O2 Ge Pr 122.39(13) . 8_666 ?
O2 Ge Pr 122.39(13) 3_665 9_656 ?
O2 Ge Pr 120.51(13) . 9_656 ?
O2 Ge Pr 122.39(13) 2_655 7_556 ?
O2 Ge O2 116.27(8) 2_655 3_665 ?
O2 Ge O2 116.27(8) 3_665 . ?
O2 Ge O2 116.27(8) 2_655 . ?
O2 Ge O3 101.28(12) 2_655 . ?
O2 Ge O3 101.28(12) . . ?
O2 Ge O3 101.28(12) 3_665 . ?
O3 Ge Pr 59.514(13) . 8_666 ?
O3 Ge Pr 59.514(13) . 7_556 ?
O3 Ge Pr 59.514(13) . 9_656 ?
S Ga S 110.80(10) 9 . ?
O1 Ga S 105.30(10) . . ?
O1 Ga S 105.30(10) 2 9 ?
O1 Ga S 111.62(9) 2 . ?
O1 Ga S 111.62(9) . 9 ?
O1 Ga O1 112.3(3) . 2 ?
Pr S Pr 110.10(6) 3_565 . ?
Ga S Pr 81.51(5) . . ?
Ga S Pr 81.51(5) 4 . ?
Ga S Pr 124.69(5) . 3_565 ?
Ga S Pr 124.69(5) 4 3_565 ?
Ga S Ga 110.31(10) . 4 ?
Pr O1 Pr 87.58(17) . 7 ?
Ga O1 Pr 104.42(9) 3 7 ?
Ga O1 Pr 112.81(9) 3 . ?
Ga O1 Pr 104.42(9) . . ?
Ga O1 Pr 112.81(9) . 7 ?
Ga O1 Ga 127.7(3) 3 . ?
Pr O2 Pr 101.70(15) . 7_556 ?
Ge O2 Pr 147.1(2) . . ?
Ge O2 Pr 110.48(17) . 7_556 ?
Ge O3 Ge 180.0 4_556 . ?

loop_
_geom_bond_atom_site_label_1
_geom_bond_atom_site_label_2
_geom_bond_distance
_geom_bond_site_symmetry_2
_geom_bond_publ_flag
Pr Pr 3.7359(3) 7 ?
Pr Pr 3.7359(3) 7_556 ?
Pr Ge 3.4913(6) 7_556 ?
Pr Ge 3.4913(6) 10_554 ?
Pr S 3.201(2) . ?
Pr S 3.156(2) 2_665 ?
Pr O1 2.699(4) 4 ?
Pr O1 2.699(4) . ?
Pr O2 2.333(4) . ?
Pr O2 2.333(4) 4 ?
Pr O2 2.483(4) 10_554 ?
Pr O2 2.483(4) 7_556 ?
Ge O2 1.735(4) 2_655 ?
Ge O2 1.735(4) . ?
Ge O2 1.735(4) 3_665 ?
Ge O3 1.7712(8) . ?
Ga S 2.2618(13) . ?
Ga S 2.2618(13) 9 ?
Ga O1 1.856(3) . ?
Ga O1 1.856(3) 2 ?
